data_1549073
loop_
_publ_author_name
'Lu, Zhengyu'
'Cai, Yuanting'
'Wei, Yuanqing'
'Lin, Qin'
'Chen, Jiangxi'
'He, Xumin'
'Li, Shunhua'
'Wu, Weitai'
'Xia, Haiping'

_publ_section_title
;
 Photothermal M\"obius aromatic metallapentalenofuran and its
 NIR-responsive copolymer
;
_journal_issue 16
_journal_name_full 'Polymer Chemistry'
_journal_page_first 2092
_journal_paper_doi 10.1039/C8PY00176F
_journal_volume 9
_journal_year 2018
_chemical_formula_moiety 'C77 H59 Cl O3 Os P3 S3, B F4'
_chemical_formula_sum 'C77 H59 B Cl F4 O3 Os P3 S3'
_chemical_formula_weight 1533.79
_space_group_crystal_system triclinic
_space_group_IT_number 2
_space_group_name_Hall '-P 1'
_space_group_name_H-M_alt 'P -1'
_symmetry_space_group_name_Hall '-P 1'
_symmetry_space_group_name_H-M 'P -1'
_atom_sites_solution_hydrogens geom
_atom_sites_solution_primary heavy
_audit_creation_date 2016-04-18
_audit_creation_method
;
Olex2 1.2
(compiled 2016.02.19 svn.r3266 for OlexSys, GUI svn.r5155)
;
_audit_update_record
;
2018-01-05 deposited with the CCDC.
2018-03-15 downloaded from the CCDC.
;
_cell_angle_alpha 76.6530(10)
_cell_angle_beta 84.0290(10)
_cell_angle_gamma 69.3370(10)
_cell_formula_units_Z 2
_cell_length_a 11.1803(3)
_cell_length_b 14.1709(4)
_cell_length_c 23.4379(6)
_cell_measurement_reflns_used 37295
_cell_measurement_temperature 173
_cell_measurement_theta_max 55.07
_cell_measurement_theta_min 6.02
_cell_volume 3379.62(16)
_computing_molecular_graphics 'Olex2 (Dolomanov et al., 2009)'
_computing_publication_material 'Olex2 (Dolomanov et al., 2009)'
_computing_structure_refinement 'ShelXL (Sheldrick, 2015)'
_computing_structure_solution 'XS (Sheldrick, 2008)'
_diffrn_ambient_temperature 173
_diffrn_measured_fraction_theta_full 0.998
_diffrn_measured_fraction_theta_max 0.998
_diffrn_measurement_device_type 'multiwire proportional'
_diffrn_measurement_method 'phi and omega scans'
_diffrn_radiation_monochromator graphite
_diffrn_radiation_type MoK\a
_diffrn_radiation_wavelength 0.71073
_diffrn_reflns_av_R_equivalents 0.0842
_diffrn_reflns_av_unetI/netI 0.0775
_diffrn_reflns_Laue_measured_fraction_full 0.998
_diffrn_reflns_Laue_measured_fraction_max 0.998
_diffrn_reflns_limit_h_max 14
_diffrn_reflns_limit_h_min -14
_diffrn_reflns_limit_k_max 17
_diffrn_reflns_limit_k_min -18
_diffrn_reflns_limit_l_max 27
_diffrn_reflns_limit_l_min -30
_diffrn_reflns_number 54869
_diffrn_reflns_point_group_measured_fraction_full 0.998
_diffrn_reflns_point_group_measured_fraction_max 0.998
_diffrn_reflns_theta_full 26.000
_diffrn_reflns_theta_max 27.484
_diffrn_reflns_theta_min 3.008
_exptl_absorpt_coefficient_mu 2.150
_exptl_absorpt_correction_T_max 1.0000
_exptl_absorpt_correction_T_min 0.3206
_exptl_absorpt_correction_type none
_exptl_crystal_colour red
_exptl_crystal_colour_primary red
_exptl_crystal_density_diffrn 1.507
_exptl_crystal_description block
_exptl_crystal_F_000 1544
_exptl_crystal_size_max 0.25
_exptl_crystal_size_mid 0.2
_exptl_crystal_size_min 0.2
_refine_diff_density_max 1.567
_refine_diff_density_min -2.818
_refine_diff_density_rms 0.150
_refine_ls_extinction_method none
_refine_ls_goodness_of_fit_ref 1.031
_refine_ls_hydrogen_treatment constr
_refine_ls_matrix_type full
_refine_ls_number_parameters 839
_refine_ls_number_reflns 15481
_refine_ls_number_restraints 30
_refine_ls_restrained_S_all 1.030
_refine_ls_R_factor_all 0.0780
_refine_ls_R_factor_gt 0.0626
_refine_ls_shift/su_max 0.002
_refine_ls_shift/su_mean 0.000
_refine_ls_structure_factor_coef Fsqd
_refine_ls_weighting_details 'w=1/[\s^2^(Fo^2^)+(0.1074P)^2^] where P=(Fo^2^+2Fc^2^)/3'
_refine_ls_weighting_scheme calc
_refine_ls_wR_factor_gt 0.1597
_refine_ls_wR_factor_ref 0.1752
_reflns_Friedel_coverage 0.000
_reflns_number_gt 11933
_reflns_number_total 15481
_reflns_threshold_expression 'I > 2\s(I)'
_cod_data_source_file c8py00176f3.cif
_cod_data_source_block 9
_cod_depositor_comments 'Adding full bibliography for 1549072--1549073.cif.'
_cod_database_code 1549073
_shelx_space_group_comment
;
The symmetry employed for this shelxl refinement is uniquely defined
by the following loop, which should always be used as a source of
symmetry information in preference to the above space-group names.
They are only intended as comments.
;
_olex2_refinement_description
;
1. Fixed Uiso
 At 1.2 times of:
  All C(H) groups
 At 1.5 times of:
  All C(H,H,H) groups
2. Uiso/Uaniso restraints and constraints
Uanis(F3) \\sim Ueq, Uanis(F1) \\sim Ueq, Uanis(F4) \\sim Ueq, Uanis(F2) \\sim
Ueq: with sigma of 0.01 and sigma for terminal atoms of 0.2
Uanis(B1) \\sim Ueq: with sigma of 0.001 and sigma for terminal atoms of 0.2
3.a Aromatic/amide H refined with riding coordinates:
 C1(H1), C8(H8), C122(H122), C126(H126), C326(H326), C136(H136), C322(H322),
 C212(H212), C232(H232), C336(H336), C112(H112), C3(H3), C216(H216), C316(H316),
  C312(H312), C226(H226), C116(H116), C5(H5), C113(H113), C132(H132),
 C125(H125), C133(H133), C236(H236), C124(H124), C23(H23), C323(H323),
 C225(H225), C114(H114), C224(H224), C213(H213), C233(H233), C234(H234),
 C325(H325), C332(H332), C22(H22), C314(H314), C313(H313), C235(H235),
 C115(H115), C134(H134), C315(H315), C135(H135), C214(H214), C123(H123),
 C324(H324), C215(H215), C335(H335), C222(H222), C223(H223), C333(H333),
 C334(H334), C26(H26), C27(H27), C32(H32), C30(H30), C31(H31)
3.b Idealised Me refined as rotating group:
 C11(H11A,H11B,H11C)
;
_shelx_shelxl_version_number 2014/7
_olex2_submission_special_instructions 'No special instructions were received'

loop_
_space_group_symop_operation_xyz
'x, y, z'
'-x, -y, -z'

loop_
_atom_site_label
_atom_site_type_symbol
_atom_site_fract_x
_atom_site_fract_y
_atom_site_fract_z
_atom_site_U_iso_or_equiv
_atom_site_adp_type
_atom_site_occupancy
_atom_site_site_symmetry_order
_atom_site_calc_flag
_atom_site_refinement_flags_posn
_atom_site_refinement_flags_adp
_atom_site_disorder_assembly
_atom_site_disorder_group
Os1 Os 0.61636(2) 0.62703(2) 0.67011(2) 0.03534(9) Uani 1 1 d . . . .
P1 P 0.44795(13) 0.78919(11) 0.67131(6) 0.0354(3) Uani 1 1 d . . . .
P2 P 0.78915(13) 0.46714(11) 0.66595(7) 0.0395(3) Uani 1 1 d . . . .
O1 O 0.5908(4) 0.6418(3) 0.57927(18) 0.0412(9) Uani 1 1 d . . . .
C1 C 0.5503(5) 0.5861(4) 0.7553(2) 0.0370(12) Uani 1 1 d . . . .
H1 H 0.4790 0.5654 0.7602 0.044 Uiso 1 1 calc R . . .
O2 O 0.9171(4) 0.8269(3) 0.57262(18) 0.0482(10) Uani 1 1 d . . . .
O3 O 0.9271(4) 0.8454(3) 0.66371(17) 0.0448(9) Uani 1 1 d . . . .
C10 C 0.8886(5) 0.8093(4) 0.6242(2) 0.0373(12) Uani 1 1 d . . . .
Cl1 Cl 0.47279(13) 0.53111(11) 0.66044(7) 0.0437(3) Uani 1 1 d . . . .
P3 P 0.55999(14) 0.55451(12) 0.87928(7) 0.0398(3) Uani 1 1 d . . . .
C21 C 0.6214(5) 0.7065(5) 0.4789(3) 0.0436(13) Uani 1 1 d . . . .
C9 C 0.6441(5) 0.6958(4) 0.5403(2) 0.0386(12) Uani 1 1 d . . . .
C7 C 0.7283(5) 0.7140(4) 0.6232(2) 0.0338(11) Uani 1 1 d . . . .
C8 C 0.7198(5) 0.7390(4) 0.5622(2) 0.0379(12) Uani 1 1 d . . . .
H8 H 0.7610 0.7807 0.5382 0.046 Uiso 1 1 calc R . . .
C2 C 0.6047(5) 0.5875(4) 0.8046(2) 0.0391(12) Uani 1 1 d . . . .
C122 C 0.2741(6) 0.8557(6) 0.7642(3) 0.0544(16) Uani 1 1 d . . . .
H122 H 0.3149 0.9022 0.7653 0.065 Uiso 1 1 calc R . . .
C321 C 0.4591(5) 0.4791(5) 0.8880(2) 0.0412(13) Uani 1 1 d . . . .
C311 C 0.7079(5) 0.4841(5) 0.9164(2) 0.0430(13) Uani 1 1 d . . . .
C11 C 1.0023(6) 0.9100(5) 0.6422(3) 0.0511(15) Uani 1 1 d . . . .
H11A H 1.0694 0.8779 0.6166 0.077 Uiso 1 1 calc GR . . .
H11B H 1.0391 0.9200 0.6747 0.077 Uiso 1 1 calc GR . . .
H11C H 0.9491 0.9755 0.6210 0.077 Uiso 1 1 calc GR . . .
C126 C 0.2538(5) 0.7229(5) 0.7242(3) 0.0447(13) Uani 1 1 d . . . .
H126 H 0.2835 0.6771 0.6990 0.054 Uiso 1 1 calc R . . .
C6 C 0.8104(5) 0.7455(4) 0.6522(2) 0.0355(11) Uani 1 1 d . . . .
C326 C 0.3383(6) 0.5238(5) 0.8629(3) 0.0494(15) Uani 1 1 d . . . .
H326 H 0.3143 0.5907 0.8406 0.059 Uiso 1 1 calc R . . .
C136 C 0.2866(5) 0.9593(4) 0.5951(3) 0.0430(13) Uani 1 1 d . . . .
H136 H 0.2976 0.9977 0.6202 0.052 Uiso 1 1 calc R . . .
C131 C 0.3518(5) 0.8547(4) 0.6058(2) 0.0391(12) Uani 1 1 d . . . .
C322 C 0.4968(6) 0.3764(5) 0.9194(3) 0.0493(14) Uani 1 1 d . . . .
H322 H 0.5777 0.3448 0.9354 0.059 Uiso 1 1 calc R . . .
C212 C 0.9509(6) 0.3963(6) 0.5719(3) 0.0596(18) Uani 1 1 d . . . .
H212 H 1.0187 0.3930 0.5930 0.072 Uiso 1 1 calc R . . .
C4 C 0.7278(5) 0.6517(4) 0.7304(3) 0.0389(12) Uani 1 1 d . . . .
C111 C 0.5141(5) 0.8840(4) 0.6821(3) 0.0439(13) Uani 1 1 d . . . .
C121 C 0.3165(5) 0.7888(4) 0.7259(3) 0.0424(13) Uani 1 1 d . . . .
C232 C 1.0125(6) 0.5182(5) 0.6547(3) 0.0536(16) Uani 1 1 d . . . .
H232 H 0.9827 0.5561 0.6178 0.064 Uiso 1 1 calc R . . .
C336 C 0.3584(6) 0.6830(5) 0.9357(3) 0.0490(14) Uani 1 1 d . . . .
H336 H 0.3205 0.6328 0.9405 0.059 Uiso 1 1 calc R . . .
C112 C 0.5498(5) 0.9481(5) 0.6337(3) 0.0472(14) Uani 1 1 d . . . .
H112 H 0.5309 0.9474 0.5961 0.057 Uiso 1 1 calc R . . .
C3 C 0.7098(5) 0.6239(4) 0.7901(3) 0.0426(13) Uani 1 1 d . . . .
H3 H 0.7605 0.6283 0.8178 0.051 Uiso 1 1 calc R . . .
C216 C 0.7273(6) 0.4379(5) 0.5601(3) 0.0517(15) Uani 1 1 d . . . .
H216 H 0.6432 0.4626 0.5736 0.062 Uiso 1 1 calc R . . .
C316 C 0.7932(6) 0.4010(5) 0.8934(3) 0.0572(17) Uani 1 1 d . . . .
H316 H 0.7708 0.3829 0.8614 0.069 Uiso 1 1 calc R . . .
C312 C 0.7425(6) 0.5109(5) 0.9640(3) 0.0537(16) Uani 1 1 d . . . .
H312 H 0.6866 0.5659 0.9793 0.064 Uiso 1 1 calc R . . .
C226 C 0.6970(6) 0.3385(5) 0.7581(3) 0.0501(15) Uani 1 1 d . . . .
H226 H 0.6412 0.3990 0.7682 0.060 Uiso 1 1 calc R . . .
C221 C 0.7773(6) 0.3440(5) 0.7094(3) 0.0488(15) Uani 1 1 d . . . .
C116 C 0.5473(6) 0.8848(5) 0.7372(3) 0.0491(15) Uani 1 1 d . . . .
H116 H 0.5272 0.8413 0.7700 0.059 Uiso 1 1 calc R . . .
C331 C 0.4776(6) 0.6678(5) 0.9077(2) 0.0439(13) Uani 1 1 d . . . .
C5 C 0.8113(5) 0.7064(4) 0.7108(2) 0.0394(12) Uani 1 1 d . . . .
H5 H 0.8637 0.7153 0.7359 0.047 Uiso 1 1 calc R . . .
C113 C 0.6130(6) 1.0123(5) 0.6411(4) 0.0591(18) Uani 1 1 d . . . .
H113 H 0.6360 1.0546 0.6086 0.071 Uiso 1 1 calc R . . .
C211 C 0.8256(6) 0.4344(5) 0.5932(3) 0.0462(14) Uani 1 1 d . . . .
C132 C 0.3310(6) 0.7955(5) 0.5688(3) 0.0449(13) Uani 1 1 d . . . .
H132 H 0.3702 0.7243 0.5760 0.054 Uiso 1 1 calc R . . .
C231 C 0.9412(5) 0.4639(4) 0.6908(3) 0.0451(14) Uani 1 1 d . . . .
S1 S 0.68944(15) 0.77303(12) 0.42334(7) 0.0453(3) Uani 1 1 d . . . .
C125 C 0.1454(6) 0.7228(5) 0.7599(3) 0.0551(16) Uani 1 1 d . . . .
H125 H 0.1008 0.6800 0.7567 0.066 Uiso 1 1 calc R . . .
C133 C 0.2507(6) 0.8468(5) 0.5216(3) 0.0551(16) Uani 1 1 d . . . .
H133 H 0.2379 0.8091 0.4966 0.066 Uiso 1 1 calc R . . .
C236 C 0.9849(6) 0.4105(5) 0.7463(3) 0.0512(15) Uani 1 1 d . . . .
H236 H 0.9389 0.3731 0.7707 0.061 Uiso 1 1 calc R . . .
C124 C 0.1052(7) 0.7859(6) 0.7994(3) 0.069(2) Uani 1 1 d . . . .
H124 H 0.0357 0.7838 0.8246 0.083 Uiso 1 1 calc R . . .
C23 C 0.5513(7) 0.6813(6) 0.3976(3) 0.0615(18) Uani 1 1 d . . . .
H23 H 0.5068 0.6563 0.3768 0.074 Uiso 1 1 calc R . . .
C323 C 0.4129(8) 0.3231(5) 0.9263(3) 0.0619(18) Uani 1 1 d . . . .
H323 H 0.4375 0.2551 0.9470 0.074 Uiso 1 1 calc R . . .
C225 C 0.6987(7) 0.2443(5) 0.7921(3) 0.0569(16) Uani 1 1 d . . . .
H225 H 0.6438 0.2428 0.8247 0.068 Uiso 1 1 calc R . . .
C114 C 0.6419(7) 1.0138(6) 0.6960(4) 0.068(2) Uani 1 1 d . . . .
H114 H 0.6829 1.0581 0.7008 0.082 Uiso 1 1 calc R . . .
C224 C 0.7776(7) 0.1545(5) 0.7793(3) 0.0597(18) Uani 1 1 d . . . .
H224 H 0.7785 0.0917 0.8028 0.072 Uiso 1 1 calc R . . .
C213 C 0.9742(6) 0.3636(6) 0.5194(3) 0.0627(18) Uani 1 1 d . . . .
H213 H 1.0578 0.3394 0.5051 0.075 Uiso 1 1 calc R . . .
C233 C 1.1269(6) 0.5165(5) 0.6728(3) 0.0569(17) Uani 1 1 d . . . .
H233 H 1.1760 0.5500 0.6475 0.068 Uiso 1 1 calc R . . .
C234 C 1.1685(6) 0.4648(5) 0.7289(3) 0.0595(18) Uani 1 1 d . . . .
H234 H 1.2443 0.4653 0.7416 0.071 Uiso 1 1 calc R . . .
C24 C 0.6232(6) 0.7410(5) 0.3706(3) 0.0481(14) Uani 1 1 d . . . .
C325 C 0.2559(6) 0.4704(6) 0.8707(3) 0.0558(16) Uani 1 1 d . . . .
H325 H 0.1753 0.5016 0.8544 0.067 Uiso 1 1 calc R . . .
C332 C 0.5315(7) 0.7438(5) 0.9000(3) 0.0605(17) Uani 1 1 d . . . .
H332 H 0.6096 0.7354 0.8800 0.073 Uiso 1 1 calc R . . .
C22 C 0.5502(7) 0.6612(6) 0.4581(3) 0.0593(17) Uani 1 1 d . . . .
H22 H 0.5062 0.6215 0.4820 0.071 Uiso 1 1 calc R . . .
C314 C 0.9443(6) 0.3740(6) 0.9662(3) 0.067(2) Uani 1 1 d . . . .
H314 H 1.0236 0.3371 0.9830 0.081 Uiso 1 1 calc R . . .
C313 C 0.8611(7) 0.4550(7) 0.9886(3) 0.068(2) Uani 1 1 d . . . .
H313 H 0.8845 0.4726 1.0206 0.081 Uiso 1 1 calc R . . .
C235 C 1.0975(6) 0.4126(5) 0.7656(3) 0.0580(17) Uani 1 1 d . . . .
H235 H 1.1247 0.3787 0.8035 0.070 Uiso 1 1 calc R . . .
C115 C 0.6105(7) 0.9504(6) 0.7440(4) 0.068(2) Uani 1 1 d . . . .
H115 H 0.6314 0.9509 0.7813 0.081 Uiso 1 1 calc R . . .
C134 C 0.1890(6) 0.9526(5) 0.5110(3) 0.0564(17) Uani 1 1 d . . . .
H134 H 0.1369 0.9854 0.4787 0.068 Uiso 1 1 calc R . . .
C315 C 0.9104(7) 0.3469(6) 0.9186(4) 0.070(2) Uani 1 1 d . . . .
H315 H 0.9671 0.2919 0.9036 0.084 Uiso 1 1 calc R . . .
C135 C 0.2056(6) 1.0090(5) 0.5486(3) 0.0482(14) Uani 1 1 d . . . .
H135 H 0.1625 1.0798 0.5426 0.058 Uiso 1 1 calc R . . .
C214 C 0.8752(7) 0.3664(6) 0.4878(3) 0.0642(19) Uani 1 1 d . . . .
H214 H 0.8921 0.3416 0.4533 0.077 Uiso 1 1 calc R . . .
C123 C 0.1676(7) 0.8520(6) 0.8016(3) 0.069(2) Uani 1 1 d . . . .
H123 H 0.1396 0.8954 0.8282 0.083 Uiso 1 1 calc R . . .
C324 C 0.2908(7) 0.3699(6) 0.9026(3) 0.0646(19) Uani 1 1 d . . . .
H324 H 0.2338 0.3339 0.9083 0.078 Uiso 1 1 calc R . . .
C215 C 0.7517(6) 0.4059(6) 0.5078(3) 0.0618(18) Uani 1 1 d . . . .
H215 H 0.6842 0.4111 0.4858 0.074 Uiso 1 1 calc R . . .
C335 C 0.2956(7) 0.7728(5) 0.9564(3) 0.0659(19) Uani 1 1 d . . . .
H335 H 0.2161 0.7828 0.9753 0.079 Uiso 1 1 calc R . . .
C222 C 0.8587(7) 0.2520(5) 0.6958(4) 0.0633(19) Uani 1 1 d . . . .
H222 H 0.9147 0.2526 0.6636 0.076 Uiso 1 1 calc R . . .
C223 C 0.8560(8) 0.1585(5) 0.7307(4) 0.073(2) Uani 1 1 d . . . .
H223 H 0.9092 0.0972 0.7207 0.088 Uiso 1 1 calc R . . .
C333 C 0.4709(9) 0.8326(6) 0.9217(4) 0.076(2) Uani 1 1 d . . . .
H333 H 0.5096 0.8821 0.9180 0.091 Uiso 1 1 calc R . . .
C334 C 0.3523(8) 0.8462(5) 0.9488(4) 0.075(2) Uani 1 1 d . . . .
H334 H 0.3098 0.9066 0.9623 0.090 Uiso 1 1 calc R . . .
S2 S 0.76005(17) 0.82672(14) 0.28069(7) 0.0559(4) Uani 1 1 d . . . .
S3 S 0.7687(2) 0.87291(15) 0.08929(8) 0.0670(5) Uani 1 1 d . . . .
C26 C 0.5775(6) 0.7714(5) 0.2623(3) 0.0507(15) Uani 1 1 d . . . .
H26 H 0.5087 0.7475 0.2681 0.061 Uiso 1 1 calc R . . .
C25 C 0.6434(6) 0.7752(5) 0.3083(3) 0.0479(14) Uani 1 1 d . . . .
C29 C 0.7996(7) 0.8726(5) 0.1603(3) 0.0596(17) Uani 1 1 d . . . .
C28 C 0.7224(7) 0.8394(5) 0.2087(3) 0.0551(16) Uani 1 1 d . . . .
C27 C 0.6214(7) 0.8052(6) 0.2087(3) 0.0604(18) Uani 1 1 d . . . .
H27 H 0.5864 0.8055 0.1743 0.072 Uiso 1 1 calc R . . .
C32 C 0.8957(8) 0.9137(6) 0.0620(4) 0.079(2) Uani 1 1 d . . . .
H32 H 0.9190 0.9259 0.0224 0.094 Uiso 1 1 calc R . . .
C30 C 0.9061(9) 0.8983(7) 0.1616(4) 0.080(2) Uani 1 1 d . . . .
H30 H 0.9416 0.8982 0.1959 0.095 Uiso 1 1 calc R . . .
C31 C 0.9558(10) 0.9254(7) 0.1042(4) 0.089(3) Uani 1 1 d . . . .
H31 H 1.0246 0.9493 0.0969 0.107 Uiso 1 1 calc R . . .
F1 F -0.2313(7) 0.8137(9) 0.9672(3) 0.210(5) Uani 1 1 d . U A 1
F2 F -0.0681(9) 0.8491(9) 0.9209(4) 0.205(5) Uani 1 1 d . U B 1
F3 F -0.2645(12) 0.9250(12) 0.8824(5) 0.284(7) Uani 1 1 d . U C 1
F4 F -0.1604(12) 0.7545(13) 0.8847(6) 0.271(7) Uani 1 1 d . U D 1
B1 B -0.1858(18) 0.8427(15) 0.9175(9) 0.126(5) Uani 1 1 d . U . .

loop_
_atom_site_aniso_label
_atom_site_aniso_U_11
_atom_site_aniso_U_22
_atom_site_aniso_U_33
_atom_site_aniso_U_23
_atom_site_aniso_U_13
_atom_site_aniso_U_12
Os1 0.02866(13) 0.03739(14) 0.03859(15) -0.00656(10) -0.00174(9) -0.01014(10)
P1 0.0286(7) 0.0377(7) 0.0376(8) -0.0071(6) -0.0023(5) -0.0086(6)
P2 0.0302(7) 0.0389(8) 0.0476(9) -0.0100(7) -0.0004(6) -0.0090(6)
O1 0.037(2) 0.046(2) 0.046(2) -0.0173(19) 0.0030(17) -0.0185(18)
C1 0.031(3) 0.036(3) 0.043(3) -0.008(2) -0.003(2) -0.011(2)
O2 0.052(2) 0.058(3) 0.039(2) -0.004(2) 0.0036(18) -0.029(2)
O3 0.041(2) 0.056(2) 0.044(2) -0.0039(19) -0.0040(17) -0.0272(19)
C10 0.030(3) 0.038(3) 0.040(3) -0.005(2) -0.004(2) -0.008(2)
Cl1 0.0365(7) 0.0485(8) 0.0497(8) -0.0115(7) -0.0001(6) -0.0185(6)
P3 0.0367(7) 0.0413(8) 0.0388(8) -0.0037(6) -0.0044(6) -0.0122(6)
C21 0.040(3) 0.052(3) 0.042(3) -0.015(3) -0.006(2) -0.015(3)
C9 0.035(3) 0.038(3) 0.039(3) -0.007(2) -0.001(2) -0.008(2)
C7 0.031(3) 0.024(2) 0.037(3) -0.001(2) -0.001(2) -0.002(2)
C8 0.031(3) 0.040(3) 0.039(3) -0.002(2) -0.003(2) -0.012(2)
C2 0.033(3) 0.037(3) 0.040(3) 0.003(2) -0.003(2) -0.010(2)
C122 0.048(4) 0.064(4) 0.045(4) -0.017(3) 0.005(3) -0.010(3)
C321 0.043(3) 0.051(3) 0.030(3) -0.006(2) 0.004(2) -0.020(3)
C311 0.040(3) 0.048(3) 0.036(3) 0.004(3) -0.005(2) -0.016(3)
C11 0.043(3) 0.048(3) 0.066(4) -0.008(3) -0.009(3) -0.021(3)
C126 0.039(3) 0.045(3) 0.045(3) -0.003(3) -0.004(2) -0.012(3)
C6 0.030(3) 0.045(3) 0.032(3) -0.007(2) -0.003(2) -0.014(2)
C326 0.046(3) 0.057(4) 0.044(3) 0.000(3) -0.001(3) -0.022(3)
C136 0.039(3) 0.045(3) 0.045(3) -0.001(3) -0.007(2) -0.018(3)
C131 0.037(3) 0.042(3) 0.040(3) -0.007(2) -0.005(2) -0.016(2)
C322 0.056(4) 0.049(3) 0.044(3) -0.006(3) 0.001(3) -0.023(3)
C212 0.037(3) 0.079(5) 0.064(5) -0.029(4) 0.004(3) -0.015(3)
C4 0.034(3) 0.038(3) 0.043(3) -0.007(2) -0.004(2) -0.011(2)
C111 0.031(3) 0.044(3) 0.055(4) -0.013(3) -0.007(2) -0.006(2)
C121 0.033(3) 0.041(3) 0.044(3) -0.002(3) -0.005(2) -0.005(2)
C232 0.040(3) 0.058(4) 0.063(4) -0.015(3) -0.009(3) -0.012(3)
C336 0.049(3) 0.044(3) 0.045(3) 0.000(3) 0.004(3) -0.011(3)
C112 0.030(3) 0.046(3) 0.068(4) -0.016(3) 0.000(3) -0.014(3)
C3 0.037(3) 0.045(3) 0.041(3) 0.000(3) -0.006(2) -0.013(3)
C216 0.043(3) 0.058(4) 0.061(4) -0.024(3) 0.011(3) -0.022(3)
C316 0.052(4) 0.055(4) 0.056(4) -0.009(3) -0.006(3) -0.009(3)
C312 0.045(3) 0.060(4) 0.054(4) -0.004(3) -0.006(3) -0.017(3)
C226 0.048(3) 0.048(3) 0.051(4) -0.009(3) -0.004(3) -0.011(3)
C221 0.041(3) 0.043(3) 0.065(4) -0.011(3) -0.016(3) -0.012(3)
C116 0.043(3) 0.048(3) 0.055(4) -0.017(3) -0.008(3) -0.008(3)
C331 0.046(3) 0.046(3) 0.036(3) -0.007(3) -0.001(2) -0.013(3)
C5 0.033(3) 0.043(3) 0.041(3) -0.008(3) -0.005(2) -0.010(2)
C113 0.036(3) 0.046(4) 0.095(6) -0.012(4) -0.005(3) -0.014(3)
C211 0.042(3) 0.050(3) 0.048(4) -0.017(3) 0.004(3) -0.015(3)
C132 0.043(3) 0.052(3) 0.040(3) -0.012(3) -0.002(2) -0.016(3)
C231 0.037(3) 0.044(3) 0.053(4) -0.014(3) -0.006(3) -0.008(3)
S1 0.0460(8) 0.0536(9) 0.0403(8) -0.0080(7) -0.0068(6) -0.0212(7)
C125 0.036(3) 0.062(4) 0.055(4) 0.002(3) 0.003(3) -0.012(3)
C133 0.053(4) 0.061(4) 0.053(4) -0.009(3) -0.016(3) -0.019(3)
C236 0.044(3) 0.044(3) 0.065(4) -0.017(3) -0.008(3) -0.009(3)
C124 0.042(4) 0.074(5) 0.065(5) 0.003(4) 0.006(3) 0.000(4)
C23 0.072(5) 0.077(5) 0.053(4) -0.018(4) -0.008(3) -0.043(4)
C323 0.087(5) 0.051(4) 0.056(4) -0.011(3) 0.002(4) -0.035(4)
C225 0.064(4) 0.052(4) 0.056(4) -0.003(3) -0.007(3) -0.026(3)
C114 0.045(4) 0.058(4) 0.110(7) -0.029(5) -0.013(4) -0.016(3)
C224 0.069(5) 0.044(4) 0.069(5) 0.004(3) -0.020(4) -0.027(3)
C213 0.044(4) 0.080(5) 0.063(5) -0.028(4) 0.005(3) -0.013(3)
C233 0.036(3) 0.055(4) 0.077(5) -0.017(4) -0.002(3) -0.010(3)
C234 0.038(3) 0.057(4) 0.086(5) -0.028(4) -0.010(3) -0.010(3)
C24 0.048(3) 0.050(3) 0.046(3) -0.015(3) -0.011(3) -0.010(3)
C325 0.049(4) 0.078(5) 0.048(4) -0.015(3) 0.003(3) -0.032(3)
C332 0.066(4) 0.054(4) 0.063(4) -0.010(3) 0.008(3) -0.027(4)
C22 0.065(4) 0.078(5) 0.050(4) -0.018(4) 0.005(3) -0.043(4)
C314 0.037(3) 0.095(6) 0.057(4) -0.002(4) -0.007(3) -0.014(4)
C313 0.050(4) 0.105(6) 0.049(4) -0.009(4) -0.009(3) -0.030(4)
C235 0.049(4) 0.060(4) 0.066(4) -0.018(3) -0.014(3) -0.012(3)
C115 0.054(4) 0.078(5) 0.077(5) -0.039(5) -0.019(4) -0.009(4)
C134 0.057(4) 0.056(4) 0.050(4) 0.012(3) -0.024(3) -0.020(3)
C315 0.045(4) 0.061(4) 0.081(5) -0.002(4) -0.004(4) 0.001(3)
C135 0.045(3) 0.039(3) 0.056(4) 0.004(3) -0.011(3) -0.014(3)
C214 0.053(4) 0.073(5) 0.071(5) -0.030(4) 0.004(3) -0.019(4)
C123 0.062(5) 0.080(5) 0.059(5) -0.027(4) 0.011(3) -0.012(4)
C324 0.071(5) 0.069(5) 0.069(5) -0.019(4) 0.002(4) -0.040(4)
C215 0.046(4) 0.073(5) 0.077(5) -0.035(4) 0.003(3) -0.022(3)
C335 0.057(4) 0.055(4) 0.069(5) -0.010(4) 0.004(3) -0.003(3)
C222 0.057(4) 0.047(4) 0.081(5) -0.016(4) 0.000(4) -0.011(3)
C223 0.078(5) 0.041(4) 0.093(6) -0.011(4) -0.015(5) -0.010(4)
C333 0.096(6) 0.045(4) 0.086(6) -0.020(4) 0.002(5) -0.020(4)
C334 0.088(6) 0.043(4) 0.079(6) -0.020(4) 0.003(5) -0.002(4)
S2 0.0633(10) 0.0610(10) 0.0468(9) -0.0131(8) -0.0077(7) -0.0224(8)
S3 0.0817(13) 0.0595(11) 0.0486(10) -0.0023(8) -0.0065(9) -0.0148(10)
C26 0.041(3) 0.069(4) 0.046(4) -0.019(3) -0.005(3) -0.017(3)
C25 0.045(3) 0.054(4) 0.042(3) -0.013(3) 0.000(3) -0.013(3)
C29 0.060(4) 0.055(4) 0.060(4) -0.012(3) -0.007(3) -0.013(3)
C28 0.063(4) 0.045(3) 0.052(4) -0.008(3) -0.012(3) -0.009(3)
C27 0.055(4) 0.080(5) 0.043(4) -0.017(4) -0.007(3) -0.015(4)
C32 0.071(5) 0.067(5) 0.077(6) -0.005(4) 0.014(4) -0.009(4)
C30 0.094(6) 0.110(7) 0.055(5) -0.029(5) 0.013(4) -0.055(6)
C31 0.091(7) 0.095(7) 0.091(7) -0.024(6) -0.005(5) -0.038(6)
F1 0.124(6) 0.404(15) 0.078(5) 0.011(6) 0.004(4) -0.099(8)
F2 0.160(8) 0.373(15) 0.144(7) -0.070(8) 0.025(6) -0.163(9)
F3 0.255(13) 0.333(16) 0.204(11) 0.134(11) -0.100(10) -0.119(12)
F4 0.235(12) 0.42(2) 0.266(13) -0.112(14) 0.085(10) -0.244(14)
B1 0.126(5) 0.127(5) 0.126(5) -0.0262(14) -0.0031(10) -0.0432(19)

loop_
_atom_type_symbol
_atom_type_description
_atom_type_scat_dispersion_real
_atom_type_scat_dispersion_imag
_atom_type_scat_source
C C 0.0033 0.0016 'International Tables Vol C Tables 4.2.6.8 and 6.1.1.4'
H H 0.0000 0.0000 'International Tables Vol C Tables 4.2.6.8 and 6.1.1.4'
B B 0.0013 0.0007 'International Tables Vol C Tables 4.2.6.8 and 6.1.1.4'
Cl Cl 0.1484 0.1585 'International Tables Vol C Tables 4.2.6.8 and 6.1.1.4'
F F 0.0171 0.0103 'International Tables Vol C Tables 4.2.6.8 and 6.1.1.4'
O O 0.0106 0.0060 'International Tables Vol C Tables 4.2.6.8 and 6.1.1.4'
Os Os -1.2165 7.6030 'International Tables Vol C Tables 4.2.6.8 and 6.1.1.4'
P P 0.1023 0.0942 'International Tables Vol C Tables 4.2.6.8 and 6.1.1.4'
S S 0.1246 0.1234 'International Tables Vol C Tables 4.2.6.8 and 6.1.1.4'

loop_
_geom_angle_atom_site_label_1
_geom_angle_atom_site_label_2
_geom_angle_atom_site_label_3
_geom_angle
P1 Os1 P2 177.95(5)
P1 Os1 Cl1 95.69(5)
P2 Os1 Cl1 85.46(5)
O1 Os1 P1 91.38(11)
O1 Os1 P2 87.38(11)
O1 Os1 Cl1 71.41(11)
O1 Os1 C4 143.40(19)
C1 Os1 P1 83.55(15)
C1 Os1 P2 98.39(15)
C1 Os1 O1 145.92(19)
C1 Os1 Cl1 75.58(15)
C1 Os1 C7 139.7(2)
C1 Os1 C4 70.7(2)
C7 Os1 P1 86.78(13)
C7 Os1 P2 91.29(13)
C7 Os1 O1 73.14(18)
C7 Os1 Cl1 144.51(15)
C7 Os1 C4 70.8(2)
C4 Os1 P1 92.74(15)
C4 Os1 P2 87.30(15)
C4 Os1 Cl1 143.97(16)
C131 P1 Os1 118.65(19)
C131 P1 C121 98.6(3)
C111 P1 Os1 110.09(18)
C111 P1 C131 103.4(3)
C111 P1 C121 107.5(3)
C121 P1 Os1 117.13(18)
C221 P2 Os1 119.9(2)
C211 P2 Os1 115.6(2)
C211 P2 C221 99.6(3)
C231 P2 Os1 113.06(19)
C231 P2 C221 101.4(3)
C231 P2 C211 105.2(3)
C9 O1 Os1 120.1(3)
Os1 C1 H1 117.8
C2 C1 Os1 124.4(4)
C2 C1 H1 117.8
C10 O3 C11 116.6(5)
O2 C10 O3 122.9(5)
O2 C10 C6 126.3(5)
O3 C10 C6 110.8(5)
C2 P3 C321 111.0(3)
C2 P3 C311 105.0(3)
C2 P3 C331 110.7(3)
C321 P3 C311 111.6(3)
C321 P3 C331 108.7(3)
C331 P3 C311 109.8(3)
C9 C21 S1 122.9(4)
C22 C21 C9 125.4(6)
C22 C21 S1 111.6(5)
O1 C9 C21 118.4(5)
O1 C9 C8 115.4(5)
C8 C9 C21 126.2(5)
C8 C7 Os1 116.8(4)
C8 C7 C6 121.2(5)
C6 C7 Os1 122.0(4)
C9 C8 H8 122.8
C7 C8 C9 114.4(5)
C7 C8 H8 122.8
C1 C2 P3 129.4(5)
C1 C2 C3 111.4(5)
C3 C2 P3 119.2(4)
C121 C122 H122 120.7
C121 C122 C123 118.7(7)
C123 C122 H122 120.7
C326 C321 P3 118.8(5)
C326 C321 C322 119.2(6)
C322 C321 P3 122.0(5)
C316 C311 P3 116.9(5)
C312 C311 P3 123.2(5)
C312 C311 C316 119.9(6)
O3 C11 H11A 109.5
O3 C11 H11B 109.5
O3 C11 H11C 109.5
H11A C11 H11B 109.5
H11A C11 H11C 109.5
H11B C11 H11C 109.5
C121 C126 H126 119.5
C121 C126 C125 121.0(6)
C125 C126 H126 119.5
C7 C6 C10 126.5(5)
C5 C6 C10 122.3(5)
C5 C6 C7 111.2(5)
C321 C326 H326 119.6
C325 C326 C321 120.7(6)
C325 C326 H326 119.6
C131 C136 H136 118.9
C131 C136 C135 122.2(6)
C135 C136 H136 118.9
C136 C131 P1 121.2(4)
C136 C131 C132 118.7(5)
C132 C131 P1 119.6(4)
C321 C322 H322 120.4
C323 C322 C321 119.3(6)
C323 C322 H322 120.4
C211 C212 H212 120.0
C213 C212 H212 120.0
C213 C212 C211 120.0(6)
C3 C4 Os1 121.2(4)
C3 C4 C5 117.5(5)
C5 C4 Os1 120.9(4)
C112 C111 P1 120.1(5)
C116 C111 P1 121.2(5)
C116 C111 C112 118.0(6)
C122 C121 P1 124.0(5)
C126 C121 P1 116.1(5)
C126 C121 C122 119.7(6)
C231 C232 H232 119.5
C233 C232 H232 119.5
C233 C232 C231 120.9(7)
C331 C336 H336 119.8
C331 C336 C335 120.4(6)
C335 C336 H336 119.8
C111 C112 H112 119.7
C113 C112 C111 120.6(6)
C113 C112 H112 119.7
C2 C3 H3 124.0
C4 C3 C2 112.1(5)
C4 C3 H3 124.0
C211 C216 H216 119.3
C215 C216 H216 119.3
C215 C216 C211 121.5(6)
C311 C316 H316 120.3
C315 C316 C311 119.4(7)
C315 C316 H316 120.3
C311 C312 H312 120.2
C311 C312 C313 119.5(7)
C313 C312 H312 120.2
C221 C226 H226 119.6
C221 C226 C225 120.8(6)
C225 C226 H226 119.6
C226 C221 P2 122.8(5)
C226 C221 C222 117.7(6)
C222 C221 P2 119.3(6)
C111 C116 H116 119.7
C111 C116 C115 120.6(7)
C115 C116 H116 119.7
C336 C331 P3 121.8(5)
C332 C331 P3 119.2(5)
C332 C331 C336 119.0(6)
C6 C5 C4 114.9(5)
C6 C5 H5 122.5
C4 C5 H5 122.5
C112 C113 H113 119.8
C114 C113 C112 120.4(7)
C114 C113 H113 119.8
C212 C211 P2 122.1(5)
C216 C211 P2 119.7(5)
C216 C211 C212 118.0(6)
C131 C132 H132 120.8
C133 C132 C131 118.4(6)
C133 C132 H132 120.8
C232 C231 P2 120.3(5)
C236 C231 P2 120.9(5)
C236 C231 C232 118.8(6)
C21 S1 C24 92.4(3)
C126 C125 H125 120.1
C124 C125 C126 119.9(7)
C124 C125 H125 120.1
C132 C133 H133 119.2
C134 C133 C132 121.7(6)
C134 C133 H133 119.2
C231 C236 H236 119.8
C231 C236 C235 120.4(7)
C235 C236 H236 119.8
C125 C124 H124 120.3
C123 C124 C125 119.5(7)
C123 C124 H124 120.3
C24 C23 H23 122.6
C24 C23 C22 114.8(6)
C22 C23 H23 122.6
C322 C323 H323 119.6
C322 C323 C324 120.9(7)
C324 C323 H323 119.6
C226 C225 H225 119.1
C224 C225 C226 121.9(7)
C224 C225 H225 119.1
C113 C114 H114 119.9
C113 C114 C115 120.1(7)
C115 C114 H114 119.9
C225 C224 H224 121.0
C225 C224 C223 118.1(7)
C223 C224 H224 121.0
C212 C213 H213 119.6
C214 C213 C212 120.9(6)
C214 C213 H213 119.6
C232 C233 H233 120.1
C232 C233 C234 119.9(7)
C234 C233 H233 120.1
C233 C234 H234 120.1
C235 C234 C233 119.9(6)
C235 C234 H234 120.1
C23 C24 S1 109.1(5)
C23 C24 C25 128.1(6)
C25 C24 S1 122.8(5)
C326 C325 H325 119.7
C326 C325 C324 120.6(7)
C324 C325 H325 119.7
C331 C332 H332 119.5
C331 C332 C333 121.0(7)
C333 C332 H332 119.5
C21 C22 C23 112.1(6)
C21 C22 H22 123.9
C23 C22 H22 123.9
C313 C314 H314 119.9
C313 C314 C315 120.1(6)
C315 C314 H314 119.9
C312 C313 H313 119.7
C314 C313 C312 120.6(7)
C314 C313 H313 119.7
C236 C235 H235 119.9
C234 C235 C236 120.1(7)
C234 C235 H235 119.9
C116 C115 H115 119.9
C114 C115 C116 120.2(7)
C114 C115 H115 119.9
C133 C134 H134 120.2
C135 C134 C133 119.6(6)
C135 C134 H134 120.2
C316 C315 C314 120.4(7)
C316 C315 H315 119.8
C314 C315 H315 119.8
C136 C135 C134 119.4(6)
C136 C135 H135 120.3
C134 C135 H135 120.3
C213 C214 H214 120.3
C215 C214 C213 119.4(7)
C215 C214 H214 120.3
C122 C123 H123 119.4
C124 C123 C122 121.2(7)
C124 C123 H123 119.4
C323 C324 H324 120.4
C325 C324 C323 119.3(6)
C325 C324 H324 120.4
C216 C215 C214 120.2(7)
C216 C215 H215 119.9
C214 C215 H215 119.9
C336 C335 H335 120.4
C334 C335 C336 119.2(7)
C334 C335 H335 120.4
C221 C222 H222 120.2
C221 C222 C223 119.6(7)
C223 C222 H222 120.2
C224 C223 C222 121.8(7)
C224 C223 H223 119.1
C222 C223 H223 119.1
C332 C333 H333 120.6
C334 C333 C332 118.8(8)
C334 C333 H333 120.6
C335 C334 C333 121.5(7)
C335 C334 H334 119.2
C333 C334 H334 119.2
C25 S2 C28 92.6(3)
C32 S3 C29 91.2(4)
C25 C26 H26 122.8
C27 C26 H26 122.8
C27 C26 C25 114.3(6)
C24 C25 S2 122.8(5)
C26 C25 C24 127.8(6)
C26 C25 S2 109.4(5)
C28 C29 S3 119.8(6)
C30 C29 S3 111.1(6)
C30 C29 C28 128.9(7)
C29 C28 S2 120.9(6)
C27 C28 S2 109.0(5)
C27 C28 C29 129.9(6)
C26 C27 C28 114.6(6)
C26 C27 H27 122.7
C28 C27 H27 122.7
S3 C32 H32 124.1
C31 C32 S3 111.7(7)
C31 C32 H32 124.1
C29 C30 H30 124.2
C29 C30 C31 111.5(8)
C31 C30 H30 124.2
C32 C31 C30 114.3(9)
C32 C31 H31 122.9
C30 C31 H31 122.9
F1 B1 F2 112.2(15)
F1 B1 F3 116.1(17)
F1 B1 F4 105.8(15)
F2 B1 F4 104.2(14)
F3 B1 F2 113.3(16)
F3 B1 F4 103.8(15)

loop_
_geom_bond_atom_site_label_1
_geom_bond_atom_site_label_2
_geom_bond_distance
Os1 P1 2.4066(14)
Os1 P2 2.4184(14)
Os1 O1 2.130(4)
Os1 C1 2.081(6)
Os1 Cl1 2.4967(14)
Os1 C7 2.115(5)
Os1 C4 2.139(6)
P1 C131 1.833(6)
P1 C111 1.820(6)
P1 C121 1.846(6)
P2 C221 1.848(7)
P2 C211 1.838(6)
P2 C231 1.835(6)
O1 C9 1.289(7)
C1 H1 0.9300
C1 C2 1.367(8)
O2 C10 1.209(6)
O3 C10 1.329(7)
O3 C11 1.429(7)
C10 C6 1.475(8)
P3 C2 1.772(6)
P3 C321 1.777(6)
P3 C311 1.794(6)
P3 C331 1.786(6)
C21 C9 1.451(8)
C21 S1 1.702(6)
C21 C22 1.367(8)
C9 C8 1.398(8)
C7 C8 1.394(7)
C7 C6 1.436(7)
C8 H8 0.9300
C2 C3 1.423(8)
C122 H122 0.9300
C122 C121 1.385(9)
C122 C123 1.412(10)
C321 C326 1.401(8)
C321 C322 1.405(8)
C311 C316 1.407(9)
C311 C312 1.388(9)
C11 H11A 0.9600
C11 H11B 0.9600
C11 H11C 0.9600
C126 H126 0.9300
C126 C121 1.361(8)
C126 C125 1.398(8)
C6 C5 1.356(7)
C326 H326 0.9300
C326 C325 1.360(9)
C136 H136 0.9300
C136 C131 1.376(8)
C136 C135 1.382(8)
C131 C132 1.423(8)
C322 H322 0.9300
C322 C323 1.374(9)
C212 H212 0.9300
C212 C211 1.396(8)
C212 C213 1.382(10)
C4 C3 1.377(8)
C4 C5 1.393(8)
C111 C112 1.399(9)
C111 C116 1.384(8)
C232 H232 0.9300
C232 C231 1.391(9)
C232 C233 1.380(8)
C336 H336 0.9300
C336 C331 1.390(8)
C336 C335 1.391(9)
C112 H112 0.9300
C112 C113 1.382(8)
C3 H3 0.9300
C216 H216 0.9300
C216 C211 1.390(9)
C216 C215 1.371(9)
C316 H316 0.9300
C316 C315 1.377(9)
C312 H312 0.9300
C312 C313 1.388(9)
C226 H226 0.9300
C226 C221 1.382(9)
C226 C225 1.382(9)
C221 C222 1.387(9)
C116 H116 0.9300
C116 C115 1.394(9)
C331 C332 1.380(9)
C5 H5 0.9300
C113 H113 0.9300
C113 C114 1.366(10)
C132 H132 0.9300
C132 C133 1.390(8)
C231 C236 1.386(9)
S1 C24 1.724(6)
C125 H125 0.9300
C125 C124 1.369(10)
C133 H133 0.9300
C133 C134 1.385(9)
C236 H236 0.9300
C236 C235 1.393(9)
C124 H124 0.9300
C124 C123 1.363(11)
C23 H23 0.9300
C23 C24 1.376(9)
C23 C22 1.380(9)
C323 H323 0.9300
C323 C324 1.401(10)
C225 H225 0.9300
C225 C224 1.347(9)
C114 H114 0.9300
C114 C115 1.367(11)
C224 H224 0.9300
C224 C223 1.365(11)
C213 H213 0.9300
C213 C214 1.378(10)
C233 H233 0.9300
C233 C234 1.386(10)
C234 H234 0.9300
C234 C235 1.378(10)
C24 C25 1.449(8)
C325 H325 0.9300
C325 C324 1.384(10)
C332 H332 0.9300
C332 C333 1.386(9)
C22 H22 0.9300
C314 H314 0.9300
C314 C313 1.371(10)
C314 C315 1.388(10)
C313 H313 0.9300
C235 H235 0.9300
C115 H115 0.9300
C134 H134 0.9300
C134 C135 1.384(9)
C315 H315 0.9300
C135 H135 0.9300
C214 H214 0.9300
C214 C215 1.372(9)
C123 H123 0.9300
C324 H324 0.9300
C215 H215 0.9300
C335 H335 0.9300
C335 C334 1.367(11)
C222 H222 0.9300
C222 C223 1.395(10)
C223 H223 0.9300
C333 H333 0.9300
C333 C334 1.380(12)
C334 H334 0.9300
S2 C25 1.712(7)
S2 C28 1.735(7)
S3 C29 1.732(7)
S3 C32 1.726(9)
C26 H26 0.9300
C26 C25 1.388(8)
C26 C27 1.347(9)
C29 C28 1.446(10)
C29 C30 1.368(11)
C28 C27 1.377(10)
C27 H27 0.9300
C32 H32 0.9300
C32 C31 1.323(12)
C30 H30 0.9300
C30 C31 1.423(12)
C31 H31 0.9300
F1 B1 1.260(19)
F2 B1 1.362(19)
F3 B1 1.34(2)
F4 B1 1.54(2)

loop_
_geom_torsion_atom_site_label_1
_geom_torsion_atom_site_label_2
_geom_torsion_atom_site_label_3
_geom_torsion_atom_site_label_4
_geom_torsion
Os1 P1 C131 C136 -157.4(4)
Os1 P1 C131 C132 30.3(5)
Os1 P1 C111 C112 91.5(4)
Os1 P1 C111 C116 -79.2(5)
Os1 P1 C121 C122 128.7(5)
Os1 P1 C121 C126 -56.2(5)
Os1 P2 C221 C226 -21.6(6)
Os1 P2 C221 C222 163.5(5)
Os1 P2 C211 C212 136.6(5)
Os1 P2 C211 C216 -49.6(6)
Os1 P2 C231 C232 -75.9(5)
Os1 P2 C231 C236 101.9(5)
Os1 O1 C9 C21 -178.3(4)
Os1 O1 C9 C8 1.8(6)
Os1 C1 C2 P3 -179.7(3)
Os1 C1 C2 C3 1.9(7)
Os1 C7 C8 C9 -4.4(6)
Os1 C7 C6 C10 -177.6(4)
Os1 C7 C6 C5 4.1(6)
Os1 C4 C3 C2 -5.1(7)
Os1 C4 C5 C6 3.1(7)
P1 C131 C132 C133 175.7(5)
P1 C111 C112 C113 -172.8(4)
P1 C111 C116 C115 173.0(5)
P2 C221 C222 C223 175.9(6)
P2 C231 C236 C235 -177.0(5)
O1 C9 C8 C7 1.7(7)
C1 C2 C3 C4 2.0(7)
O2 C10 C6 C7 -16.6(9)
O2 C10 C6 C5 161.5(6)
O3 C10 C6 C7 164.2(5)
O3 C10 C6 C5 -17.6(7)
C10 C6 C5 C4 177.3(5)
P3 C2 C3 C4 -176.5(4)
P3 C321 C326 C325 -177.1(5)
P3 C321 C322 C323 177.9(5)
P3 C311 C316 C315 177.3(5)
P3 C311 C312 C313 -177.2(5)
P3 C331 C332 C333 -179.6(6)
C21 C9 C8 C7 -178.2(5)
C21 S1 C24 C23 0.3(5)
C21 S1 C24 C25 179.9(5)
C9 C21 S1 C24 176.8(5)
C9 C21 C22 C23 -176.9(6)
C7 C6 C5 C4 -4.3(7)
C8 C7 C6 C10 3.1(8)
C8 C7 C6 C5 -175.2(5)
C2 P3 C321 C326 -64.8(5)
C2 P3 C321 C322 115.4(5)
C2 P3 C311 C316 -51.7(5)
C2 P3 C311 C312 125.3(5)
C2 P3 C331 C336 126.9(5)
C2 P3 C331 C332 -50.9(6)
C321 P3 C2 C1 17.9(6)
C321 P3 C2 C3 -163.8(4)
C321 P3 C311 C316 68.6(5)
C321 P3 C311 C312 -114.4(5)
C321 P3 C331 C336 4.8(6)
C321 P3 C331 C332 -173.0(5)
C321 C326 C325 C324 -1.4(10)
C321 C322 C323 C324 -0.2(10)
C311 P3 C2 C1 138.7(5)
C311 P3 C2 C3 -43.0(5)
C311 P3 C321 C326 178.5(5)
C311 P3 C321 C322 -1.4(6)
C311 P3 C331 C336 -117.6(5)
C311 P3 C331 C332 64.6(6)
C311 C316 C315 C314 -0.1(11)
C311 C312 C313 C314 0.2(11)
C11 O3 C10 O2 1.8(8)
C11 O3 C10 C6 -179.1(4)
C126 C125 C124 C123 3.2(10)
C6 C7 C8 C9 175.0(5)
C326 C321 C322 C323 -2.0(9)
C326 C325 C324 C323 -0.8(11)
C136 C131 C132 C133 3.3(9)
C131 P1 C111 C112 -36.3(5)
C131 P1 C111 C116 153.1(5)
C131 P1 C121 C122 -102.8(5)
C131 P1 C121 C126 72.3(5)
C131 C136 C135 C134 -0.2(10)
C131 C132 C133 C134 -1.5(10)
C322 C321 C326 C325 2.8(9)
C322 C323 C324 C325 1.6(11)
C212 C213 C214 C215 2.6(12)
C111 P1 C131 C136 -35.3(5)
C111 P1 C131 C132 152.5(5)
C111 P1 C121 C122 4.2(6)
C111 P1 C121 C126 179.3(4)
C111 C112 C113 C114 0.2(9)
C111 C116 C115 C114 -0.8(10)
C121 P1 C131 C136 75.1(5)
C121 P1 C131 C132 -97.1(5)
C121 P1 C111 C112 -139.9(4)
C121 P1 C111 C116 49.5(5)
C121 C122 C123 C124 -1.6(11)
C121 C126 C125 C124 -3.5(9)
C232 C231 C236 C235 0.8(9)
C232 C233 C234 C235 2.0(10)
C336 C331 C332 C333 2.5(10)
C336 C335 C334 C333 -0.8(13)
C112 C111 C116 C115 2.2(9)
C112 C113 C114 C115 1.2(10)
C3 C4 C5 C6 -170.2(5)
C316 C311 C312 C313 -0.3(10)
C312 C311 C316 C315 0.2(10)
C226 C221 C222 C223 0.7(10)
C226 C225 C224 C223 -0.9(11)
C221 P2 C211 C212 -93.6(6)
C221 P2 C211 C216 80.3(6)
C221 P2 C231 C232 154.4(5)
C221 P2 C231 C236 -27.8(6)
C221 C226 C225 C224 -0.1(10)
C221 C222 C223 C224 -1.8(12)
C116 C111 C112 C113 -1.9(8)
C331 P3 C2 C1 -102.9(6)
C331 P3 C2 C3 75.4(5)
C331 P3 C321 C326 57.2(5)
C331 P3 C321 C322 -122.7(5)
C331 P3 C311 C316 -170.8(5)
C331 P3 C311 C312 6.2(6)
C331 C336 C335 C334 0.3(11)
C331 C332 C333 C334 -3.1(12)
C5 C4 C3 C2 168.1(5)
C113 C114 C115 C116 -0.9(11)
C211 P2 C221 C226 -148.6(5)
C211 P2 C221 C222 36.5(6)
C211 P2 C231 C232 51.1(6)
C211 P2 C231 C236 -131.2(5)
C211 C212 C213 C214 -1.0(12)
C211 C216 C215 C214 2.0(11)
C132 C133 C134 C135 -1.2(11)
C231 P2 C221 C226 103.7(5)
C231 P2 C221 C222 -71.3(6)
C231 P2 C211 C212 11.1(7)
C231 P2 C211 C216 -175.0(5)
C231 C232 C233 C234 -3.5(10)
C231 C236 C235 C234 -2.4(10)
S1 C21 C9 O1 -178.3(4)
S1 C21 C9 C8 1.5(8)
S1 C21 C22 C23 -0.2(8)
S1 C24 C25 S2 14.3(8)
S1 C24 C25 C26 -166.7(5)
C125 C126 C121 P1 -174.1(5)
C125 C126 C121 C122 1.2(9)
C125 C124 C123 C122 -0.7(11)
C133 C134 C135 C136 2.1(10)
C23 C24 C25 S2 -166.3(6)
C23 C24 C25 C26 12.7(11)
C225 C226 C221 P2 -174.8(5)
C225 C226 C221 C222 0.2(10)
C225 C224 C223 C222 1.9(12)
C213 C212 C211 P2 173.9(6)
C213 C212 C211 C216 0.0(11)
C213 C214 C215 C216 -3.1(12)
C233 C232 C231 P2 179.9(5)
C233 C232 C231 C236 2.1(9)
C233 C234 C235 C236 0.9(10)
C24 C23 C22 C21 0.5(10)
C332 C333 C334 C335 2.2(13)
C22 C21 C9 O1 -1.9(9)
C22 C21 C9 C8 177.9(6)
C22 C21 S1 C24 -0.1(5)
C22 C23 C24 S1 -0.5(8)
C22 C23 C24 C25 180.0(6)
C313 C314 C315 C316 0.0(12)
C315 C314 C313 C312 -0.1(12)
C135 C136 C131 P1 -174.7(5)
C135 C136 C131 C132 -2.4(9)
C123 C122 C121 P1 176.2(5)
C123 C122 C121 C126 1.3(9)
C215 C216 C211 P2 -174.5(5)
C215 C216 C211 C212 -0.5(10)
C335 C336 C331 P3 -178.9(5)
C335 C336 C331 C332 -1.1(9)
S2 C28 C27 C26 0.0(8)
S3 C29 C28 S2 174.0(4)
S3 C29 C28 C27 0.2(10)
S3 C29 C30 C31 4.3(10)
S3 C32 C31 C30 2.3(11)
C25 S2 C28 C29 -174.1(6)
C25 S2 C28 C27 0.8(5)
C25 C26 C27 C28 -1.2(9)
C29 S3 C32 C31 0.1(7)
C29 C28 C27 C26 174.3(7)
C29 C30 C31 C32 -4.3(12)
C28 S2 C25 C24 177.7(5)
C28 S2 C25 C26 -1.4(5)
C28 C29 C30 C31 179.0(7)
C27 C26 C25 C24 -177.4(6)
C27 C26 C25 S2 1.7(8)
C32 S3 C29 C28 -177.9(6)
C32 S3 C29 C30 -2.6(6)
C30 C29 C28 S2 -0.4(11)
C30 C29 C28 C27 -174.1(8)
